data_4128784
loop_
_publ_author_name
'Queen, Joshua D.'
'Bursch, Markus'
'Seibert, Jakob'
'Maurer, Leonard R.'
'Ellis, Bobby D.'
'Fettinger, James C.'
'Grimme, Stefan'
'Power, Philip P.'

_publ_section_title
;
 Isolation and Computational Studies of a Series of Terphenyl Substituted
 Diplumbynes with Ligand Dependent Lead-Lead Multiple-Bonding Character.
;
_journal_issue 36
_journal_name_full 'Journal of the American Chemical Society'
_journal_page_first 14370
_journal_page_last 14383
_journal_paper_doi 10.1021/jacs.9b07072
_journal_volume 141
_journal_year 2019
_chemical_formula_moiety '2(C33 H45 Pb Si), C4 H10 O'
_chemical_formula_sum 'C70 H100 O Pb2 Si2'
_chemical_formula_weight 1428.05
_chemical_properties_physical Air-sensitive,Moisture-sensitive,Light-sensitive
_space_group_crystal_system monoclinic
_space_group_IT_number 14
_space_group_name_Hall '-P 2ybc'
_space_group_name_H-M_alt 'P 1 21/c 1'
_atom_sites_solution_hydrogens geom
_audit_creation_method SHELXL-2017/1
_audit_update_record
;
2019-04-15 deposited with the CCDC.	2019-07-03 downloaded from the CCDC.
;
_cell_angle_alpha 90
_cell_angle_beta 114.5876(13)
_cell_angle_gamma 90
_cell_formula_units_Z 2
_cell_length_a 11.4812(12)
_cell_length_b 25.639(3)
_cell_length_c 12.8116(14)
_cell_measurement_reflns_used 9932
_cell_measurement_temperature 100(2)
_cell_measurement_theta_max 27.57
_cell_measurement_theta_min 2.52
_cell_volume 3429.3(7)
_computing_cell_refinement 'SAINT (8.37a) (Bruker, 2016)'
_computing_data_collection 'Apex2 (2014.9-1) (Bruker, 2014)'
_computing_data_reduction 'SAINT (8.37a) (Bruker, 2016)'
_computing_molecular_graphics 'Bruker SHELXTL'
_computing_publication_material 'Bruker SHELXTL'
_computing_structure_refinement 'SHELXL-2017/1 (Sheldrick, 2017)'
_computing_structure_solution 'SHELXT (Sheldrick, 2014)'
_diffrn_ambient_temperature 100(2)
_diffrn_measured_fraction_theta_full 1.000
_diffrn_measured_fraction_theta_max 0.997
_diffrn_measurement_device_type 'Bruker APEX-II CCD'
_diffrn_measurement_method '\f and \w scans'
_diffrn_radiation_type MoK\a
_diffrn_radiation_wavelength 0.71073
_diffrn_reflns_av_R_equivalents 0.0201
_diffrn_reflns_av_unetI/netI 0.0178
_diffrn_reflns_Laue_measured_fraction_full 1.000
_diffrn_reflns_Laue_measured_fraction_max 0.997
_diffrn_reflns_limit_h_max 14
_diffrn_reflns_limit_h_min -14
_diffrn_reflns_limit_k_max 33
_diffrn_reflns_limit_k_min -33
_diffrn_reflns_limit_l_max 16
_diffrn_reflns_limit_l_min -16
_diffrn_reflns_number 29678
_diffrn_reflns_point_group_measured_fraction_full 1.000
_diffrn_reflns_point_group_measured_fraction_max 0.997
_diffrn_reflns_theta_full 25.242
_diffrn_reflns_theta_max 27.570
_diffrn_reflns_theta_min 1.920
_exptl_absorpt_coefficient_mu 4.976
_exptl_absorpt_correction_T_max 0.2651
_exptl_absorpt_correction_T_min 0.1735
_exptl_absorpt_correction_type multi-scan
_exptl_absorpt_process_details 'SADABS 2016/2 (Sheldrick, 2016)'
_exptl_crystal_colour Brown
_exptl_crystal_density_diffrn 1.383
_exptl_crystal_description Block
_exptl_crystal_F_000 1440
_exptl_crystal_size_max 0.538
_exptl_crystal_size_mid 0.438
_exptl_crystal_size_min 0.216
_refine_diff_density_max 0.761
_refine_diff_density_min -0.696
_refine_diff_density_rms 0.062
_refine_ls_extinction_method none
_refine_ls_goodness_of_fit_ref 1.034
_refine_ls_hydrogen_treatment constr
_refine_ls_matrix_type full
_refine_ls_number_parameters 401
_refine_ls_number_reflns 7912
_refine_ls_number_restraints 27
_refine_ls_restrained_S_all 1.036
_refine_ls_R_factor_all 0.0174
_refine_ls_R_factor_gt 0.0162
_refine_ls_shift/su_max 0.001
_refine_ls_shift/su_mean 0.000
_refine_ls_structure_factor_coef Fsqd
_refine_ls_weighting_details 'w=1/[\s^2^(Fo^2^)+(0.0168P)^2^+2.6764P] where P=(Fo^2^+2Fc^2^)/3'
_refine_ls_weighting_scheme calc
_refine_ls_wR_factor_gt 0.0408
_refine_ls_wR_factor_ref 0.0413
_reflns_Friedel_coverage 0.000
_reflns_number_gt 7496
_reflns_number_total 7912
_reflns_threshold_expression 'I > 2\s(I)'
_cod_data_source_file ja9b07072_si_006.cif
_cod_data_source_block JQ73FMI
_cod_depositor_comments
;
The following automatic conversions were performed:

data item '_exptl_absorpt_correction_type' value 'Multi-scan' was
changed to 'multi-scan' in accordance with the
/home/data/users/saulius/crontab/automatic-downloads/current/ACS/lib/dictionaries/cif_core.dic
dictionary named 'cif_core.dic' version 2.4.2 last updated on
2011-04-26.

Automatic conversion script
Id: cif_fix_values 6909 2019-04-08 15:41:33Z antanas 
;
_cod_original_cell_volume 3429.4(6)
_cod_original_sg_symbol_H-M 'P 21/c'
_cod_database_code 4128784
_shelx_shelxl_version_number 2017/1
_shelx_space_group_comment
; 
The symmetry employed for this shelxl refinement is uniquely defined 
by the following loop, which should always be used as a source of 
symmetry information in preference to the above space-group names. 
They are only intended as comments. 
;
_shelx_estimated_absorpt_t_min 0.175
_shelx_estimated_absorpt_t_max 0.413

loop_
_space_group_symop_operation_xyz
'x, y, z'
'-x, y+1/2, -z+1/2'
'-x, -y, -z'
'x, -y-1/2, z-1/2'

loop_
_atom_site_label
_atom_site_type_symbol
_atom_site_fract_x
_atom_site_fract_y
_atom_site_fract_z
_atom_site_U_iso_or_equiv
_atom_site_adp_type
_atom_site_occupancy
_atom_site_site_symmetry_order
_atom_site_calc_flag
_atom_site_refinement_flags_posn
_atom_site_refinement_flags_adp
_atom_site_refinement_flags_occupancy
_atom_site_disorder_assembly
_atom_site_disorder_group
Pb1 Pb 1.03131(2) 0.54572(2) 0.42798(2) 0.02019(4) Uani 0.938 1 d . . P A 1
Pb2 Pb 1.0057(2) 0.53253(9) 0.4075(2) 0.0188(5) Uani 0.062 1 d . . P A 2
Si1 Si 0.47960(5) 0.70049(2) 0.22936(4) 0.02196(10) Uani 1 1 d . . . . .
C1 C 0.83548(15) 0.58667(6) 0.37113(13) 0.0148(3) Uani 1 1 d . . . . .
C2 C 0.82473(15) 0.62871(6) 0.43715(13) 0.0153(3) Uani 1 1 d . . . . .
C3 C 0.71593(16) 0.66066(6) 0.39503(14) 0.0172(3) Uani 1 1 d . . . . .
H3 H 0.709882 0.688583 0.441264 0.021 Uiso 1 1 calc R U . . .
C4 C 0.61553(15) 0.65262(6) 0.28643(14) 0.0173(3) Uani 1 1 d . . . . .
C5 C 0.62864(16) 0.61098(7) 0.22067(14) 0.0177(3) Uani 1 1 d . . . . .
H5 H 0.562264 0.604565 0.146847 0.021 Uiso 1 1 calc R U . . .
C6 C 0.73704(15) 0.57864(6) 0.26109(13) 0.0158(3) Uani 1 1 d . . . . .
C7 C 0.93571(16) 0.64365(6) 0.54724(14) 0.0163(3) Uani 1 1 d . . . . .
C8 C 1.03106(17) 0.67677(7) 0.54093(15) 0.0203(3) Uani 1 1 d . . . . .
C9 C 1.13098(19) 0.69308(8) 0.64342(16) 0.0278(4) Uani 1 1 d . . . . .
H9 H 1.195293 0.715624 0.640643 0.033 Uiso 1 1 calc R U . . .
C10 C 1.1374(2) 0.67680(8) 0.74892(16) 0.0305(4) Uani 1 1 d . . . . .
H10 H 1.205394 0.688420 0.817703 0.037 Uiso 1 1 calc R U . . .
C11 C 1.04462(19) 0.64356(8) 0.75413(15) 0.0265(4) Uani 1 1 d . . . . .
H11 H 1.050694 0.632206 0.826812 0.032 Uiso 1 1 calc R U . . .
C12 C 0.94235(17) 0.62645(7) 0.65444(14) 0.0205(3) Uani 1 1 d . . . . .
C13 C 1.02248(17) 0.69698(7) 0.42600(15) 0.0224(4) Uani 1 1 d . . . . .
H13 H 0.962079 0.673656 0.364853 0.027 Uiso 1 1 calc R U . . .
C14 C 1.1512(2) 0.69557(8) 0.41600(18) 0.0306(4) Uani 1 1 d . . . . .
H14A H 1.210678 0.720302 0.470657 0.046 Uiso 1 1 calc R U . . .
H14B H 1.137962 0.705193 0.337818 0.046 Uiso 1 1 calc R U . . .
H14C H 1.187221 0.660316 0.433164 0.046 Uiso 1 1 calc R U . . .
C15 C 0.9651(2) 0.75193(8) 0.40335(19) 0.0328(4) Uani 1 1 d . . . . .
H15A H 0.880198 0.751259 0.404321 0.049 Uiso 1 1 calc R U . . .
H15B H 0.957274 0.764012 0.328147 0.049 Uiso 1 1 calc R U . . .
H15C H 1.021051 0.775685 0.463088 0.049 Uiso 1 1 calc R U . . .
C16 C 0.83718(19) 0.59255(7) 0.66180(15) 0.0240(4) Uani 1 1 d . . . . .
H16 H 0.795019 0.573088 0.587810 0.029 Uiso 1 1 calc R U . . .
C17 C 0.8884(2) 0.55257(8) 0.75942(17) 0.0337(5) Uani 1 1 d . . . . .
H17A H 0.958944 0.532960 0.754041 0.051 Uiso 1 1 calc R U . . .
H17B H 0.819556 0.528472 0.753257 0.051 Uiso 1 1 calc R U . . .
H17C H 0.919371 0.570711 0.833389 0.051 Uiso 1 1 calc R U . . .
C18 C 0.7352(2) 0.62709(9) 0.6765(2) 0.0374(5) Uani 1 1 d . . . . .
H18A H 0.775154 0.647545 0.747197 0.056 Uiso 1 1 calc R U . . .
H18B H 0.667767 0.604982 0.680894 0.056 Uiso 1 1 calc R U . . .
H18C H 0.697825 0.650714 0.610696 0.056 Uiso 1 1 calc R U . . .
C19 C 0.75382(16) 0.53859(7) 0.18229(14) 0.0177(3) Uani 1 1 d . . . . .
C20 C 0.70440(18) 0.48762(7) 0.17580(16) 0.0239(4) Uani 1 1 d D . . . .
C21 C 0.7212(2) 0.45215(8) 0.10058(19) 0.0312(4) Uani 1 1 d . . . . .
H21 H 0.688929 0.417678 0.095543 0.037 Uiso 1 1 calc R U . . .
C22 C 0.7842(2) 0.46641(9) 0.03289(18) 0.0321(4) Uani 1 1 d . . . . .
H22 H 0.793680 0.441812 -0.018477 0.039 Uiso 1 1 calc R U . . .
C23 C 0.83344(19) 0.51648(8) 0.03994(15) 0.0274(4) Uani 1 1 d . . . . .
H23 H 0.877193 0.525739 -0.006070 0.033 Uiso 1 1 calc R U . . .
C24 C 0.81904(17) 0.55340(7) 0.11441(14) 0.0213(3) Uani 1 1 d . . . . .
C25 C 0.6339(2) 0.47172(9) 0.2495(2) 0.0215(5) Uani 0.84 1 d D . P B 1
H25 H 0.663003 0.495443 0.317571 0.026 Uiso 0.84 1 calc R U P B 1
C26 C 0.6580(2) 0.41521(9) 0.2942(2) 0.0304(5) Uani 0.84 1 d D . P B 1
H26A H 0.612194 0.391138 0.230846 0.046 Uiso 0.84 1 calc R U P B 1
H26B H 0.627151 0.410790 0.354355 0.046 Uiso 0.84 1 calc R U P B 1
H26C H 0.749996 0.407736 0.325700 0.046 Uiso 0.84 1 calc R U P B 1
C27 C 0.4892(2) 0.48056(10) 0.1796(2) 0.0322(5) Uani 0.84 1 d D . P B 1
H27A H 0.475276 0.514398 0.140736 0.048 Uiso 0.84 1 calc R U P B 1
H27B H 0.445869 0.480120 0.231374 0.048 Uiso 0.84 1 calc R U P B 1
H27C H 0.454302 0.452790 0.122427 0.048 Uiso 0.84 1 calc R U P B 1
C25B C 0.5995(9) 0.4769(5) 0.2161(9) 0.0215(5) Uani 0.16 1 d D . P B 2
H25B H 0.552531 0.509265 0.219722 0.026 Uiso 0.16 1 calc R U P B 2
C26B C 0.6927(12) 0.4578(5) 0.3353(9) 0.029(3) Uani 0.16 1 d D . P B 2
H26D H 0.734482 0.425666 0.327272 0.043 Uiso 0.16 1 calc R U P B 2
H26E H 0.645317 0.450852 0.382246 0.043 Uiso 0.16 1 calc R U P B 2
H26F H 0.757635 0.484595 0.372496 0.043 Uiso 0.16 1 calc R U P B 2
C27B C 0.5092(11) 0.4329(5) 0.1490(10) 0.032(3) Uani 0.16 1 d D . P B 2
H27D H 0.464542 0.443023 0.068157 0.047 Uiso 0.16 1 calc R U P B 2
H27E H 0.446455 0.426466 0.180945 0.047 Uiso 0.16 1 calc R U P B 2
H27F H 0.558979 0.401137 0.154890 0.047 Uiso 0.16 1 calc R U P B 2
C28 C 0.8680(2) 0.60896(8) 0.11708(16) 0.0275(4) Uani 1 1 d . . . . .
H28 H 0.874341 0.625634 0.189803 0.033 Uiso 1 1 calc R U . . .
C29 C 1.0013(2) 0.61120(10) 0.11650(19) 0.0380(5) Uani 1 1 d . . . . .
H29A H 1.061124 0.589877 0.179489 0.057 Uiso 1 1 calc R U . . .
H29B H 1.031421 0.647401 0.126409 0.057 Uiso 1 1 calc R U . . .
H29C H 0.996582 0.597758 0.043226 0.057 Uiso 1 1 calc R U . . .
C30 C 0.7708(3) 0.64053(10) 0.0163(2) 0.0436(6) Uani 1 1 d . . . . .
H30A H 0.761006 0.624512 -0.056382 0.065 Uiso 1 1 calc R U . . .
H30B H 0.801678 0.676408 0.019759 0.065 Uiso 1 1 calc R U . . .
H30C H 0.687952 0.640770 0.021261 0.065 Uiso 1 1 calc R U . . .
C31 C 0.5348(3) 0.76008(10) 0.1813(3) 0.0563(8) Uani 1 1 d . . . . .
H31A H 0.609828 0.774359 0.245228 0.084 Uiso 1 1 calc R U . . .
H31B H 0.465926 0.786065 0.155470 0.084 Uiso 1 1 calc R U . . .
H31C H 0.557677 0.751297 0.117768 0.084 Uiso 1 1 calc R U . . .
C32 C 0.4359(3) 0.72119(12) 0.3492(2) 0.0528(7) Uani 1 1 d . . . . .
H32A H 0.410206 0.690546 0.380267 0.079 Uiso 1 1 calc R U . . .
H32B H 0.364584 0.746025 0.319736 0.079 Uiso 1 1 calc R U . . .
H32C H 0.509954 0.737792 0.409977 0.079 Uiso 1 1 calc R U . . .
C33 C 0.3410(2) 0.67070(10) 0.1091(3) 0.0597(9) Uani 1 1 d . . . . .
H33A H 0.363052 0.664892 0.043921 0.089 Uiso 1 1 calc R U . . .
H33B H 0.267125 0.694186 0.085970 0.089 Uiso 1 1 calc R U . . .
H33C H 0.319643 0.637303 0.134051 0.089 Uiso 1 1 calc R U . . .
C41 C 0.4307(8) 0.5696(4) 0.4161(8) 0.062(2) Uani 0.5 1 d D U P C -1
H41A H 0.480592 0.591220 0.482866 0.093 Uiso 0.5 1 calc R U P C -1
H41B H 0.345542 0.584918 0.374780 0.093 Uiso 0.5 1 calc R U P C -1
H41C H 0.474659 0.567800 0.364969 0.093 Uiso 0.5 1 calc R U P C -1
C42 C 0.4176(6) 0.5162(3) 0.4549(7) 0.0504(17) Uani 0.5 1 d D . P C -1
H42A H 0.349248 0.515979 0.482997 0.060 Uiso 0.5 1 calc R U P C -1
H42B H 0.392474 0.491761 0.389328 0.060 Uiso 0.5 1 calc R U P C -1
O43 O 0.5331(4) 0.49952(19) 0.5429(4) 0.0416(10) Uani 0.5 1 d D . P C -1
C44 C 0.5265(6) 0.4460(3) 0.5752(7) 0.0381(15) Uani 0.5 1 d D . P C -1
H44A H 0.504830 0.422901 0.507771 0.046 Uiso 0.5 1 calc R U P C -1
H44B H 0.459211 0.442197 0.604036 0.046 Uiso 0.5 1 calc R U P C -1
C45 C 0.6542(5) 0.4310(2) 0.6672(5) 0.0501(13) Uani 0.5 1 d D U P C -1
H45A H 0.721154 0.437479 0.640120 0.075 Uiso 0.5 1 calc R U P C -1
H45B H 0.653520 0.393941 0.685426 0.075 Uiso 0.5 1 calc R U P C -1
H45C H 0.671405 0.451893 0.736146 0.075 Uiso 0.5 1 calc R U P C -1

loop_
_atom_site_aniso_label
_atom_site_aniso_U_11
_atom_site_aniso_U_22
_atom_site_aniso_U_33
_atom_site_aniso_U_23
_atom_site_aniso_U_13
_atom_site_aniso_U_12
Pb1 0.01501(7) 0.02338(8) 0.02327(7) 0.00535(5) 0.00904(6) 0.00528(5)
Pb2 0.0183(10) 0.0170(10) 0.0180(8) -0.0051(6) 0.0044(7) -0.0013(6)
Si1 0.0186(2) 0.0206(2) 0.0234(2) 0.00415(18) 0.00543(19) 0.00639(18)
C1 0.0141(7) 0.0155(7) 0.0152(7) 0.0011(6) 0.0063(6) 0.0007(6)
C2 0.0147(7) 0.0178(7) 0.0140(7) 0.0019(6) 0.0066(6) 0.0000(6)
C3 0.0190(8) 0.0162(7) 0.0180(7) 0.0000(6) 0.0094(6) 0.0020(6)
C4 0.0150(7) 0.0185(7) 0.0193(8) 0.0041(6) 0.0079(6) 0.0026(6)
C5 0.0146(7) 0.0218(8) 0.0147(7) 0.0016(6) 0.0042(6) -0.0006(6)
C6 0.0160(7) 0.0169(7) 0.0150(7) 0.0005(6) 0.0071(6) -0.0007(6)
C7 0.0172(7) 0.0153(7) 0.0155(7) -0.0030(6) 0.0060(6) 0.0017(6)
C8 0.0216(8) 0.0205(8) 0.0182(8) -0.0010(6) 0.0077(7) -0.0009(6)
C9 0.0259(9) 0.0303(10) 0.0231(9) -0.0024(7) 0.0060(7) -0.0079(8)
C10 0.0302(10) 0.0342(10) 0.0191(9) -0.0048(7) 0.0022(7) -0.0055(8)
C11 0.0322(10) 0.0294(9) 0.0149(8) -0.0007(7) 0.0069(7) -0.0007(8)
C12 0.0242(9) 0.0215(8) 0.0161(8) -0.0015(6) 0.0087(7) 0.0014(7)
C13 0.0236(9) 0.0230(8) 0.0198(8) 0.0003(6) 0.0080(7) -0.0055(7)
C14 0.0314(10) 0.0324(10) 0.0320(10) -0.0006(8) 0.0174(9) -0.0047(8)
C15 0.0335(11) 0.0294(10) 0.0357(11) 0.0085(8) 0.0145(9) 0.0009(8)
C16 0.0290(9) 0.0270(9) 0.0173(8) -0.0005(7) 0.0109(7) -0.0034(7)
C17 0.0447(13) 0.0336(11) 0.0214(9) 0.0051(8) 0.0124(9) -0.0081(9)
C18 0.0381(12) 0.0435(12) 0.0410(12) 0.0011(10) 0.0268(10) 0.0001(10)
C19 0.0146(7) 0.0213(8) 0.0139(7) -0.0016(6) 0.0025(6) 0.0030(6)
C20 0.0195(8) 0.0235(9) 0.0281(9) -0.0052(7) 0.0092(7) -0.0005(7)
C21 0.0287(10) 0.0262(9) 0.0369(11) -0.0125(8) 0.0120(9) -0.0025(8)
C22 0.0299(10) 0.0363(11) 0.0272(10) -0.0136(8) 0.0090(8) 0.0046(8)
C23 0.0243(9) 0.0397(11) 0.0177(8) -0.0037(7) 0.0084(7) 0.0041(8)
C24 0.0190(8) 0.0294(9) 0.0134(7) -0.0010(6) 0.0048(6) 0.0020(7)
C25 0.0164(11) 0.0190(9) 0.0269(14) 0.0005(9) 0.0068(10) 0.0000(9)
C26 0.0355(13) 0.0228(11) 0.0310(12) 0.0022(9) 0.0118(10) -0.0017(9)
C27 0.0224(11) 0.0335(12) 0.0404(13) 0.0038(10) 0.0127(10) -0.0020(9)
C25B 0.0164(11) 0.0190(9) 0.0269(14) 0.0005(9) 0.0068(10) 0.0000(9)
C26B 0.031(6) 0.031(6) 0.021(6) 0.001(5) 0.008(5) -0.010(5)
C27B 0.023(6) 0.036(7) 0.029(6) -0.006(5) 0.004(5) -0.012(5)
C28 0.0350(10) 0.0322(10) 0.0211(8) -0.0008(7) 0.0175(8) -0.0041(8)
C29 0.0361(11) 0.0503(13) 0.0312(11) -0.0014(10) 0.0176(9) -0.0105(10)
C30 0.0492(14) 0.0436(13) 0.0456(13) 0.0192(11) 0.0273(11) 0.0082(11)
C31 0.0520(16) 0.0407(14) 0.0709(19) 0.0307(13) 0.0204(14) 0.0084(12)
C32 0.0480(15) 0.0686(18) 0.0468(14) 0.0101(13) 0.0246(12) 0.0356(14)
C33 0.0322(12) 0.0380(13) 0.0688(18) -0.0169(12) -0.0187(12) 0.0153(10)
C41 0.048(5) 0.077(6) 0.053(4) 0.027(4) 0.015(4) -0.013(4)
C42 0.034(4) 0.072(5) 0.042(3) 0.007(3) 0.014(3) -0.016(3)
O43 0.034(3) 0.053(3) 0.0400(18) 0.001(2) 0.018(2) -0.019(2)
C44 0.031(4) 0.046(4) 0.041(3) -0.007(3) 0.019(3) -0.012(3)
C45 0.051(3) 0.039(3) 0.067(4) 0.009(2) 0.032(3) -0.002(2)

loop_
_atom_type_symbol
_atom_type_description
_atom_type_scat_dispersion_real
_atom_type_scat_dispersion_imag
_atom_type_scat_source
C C 0.0033 0.0016 'International Tables Vol C Tables 4.2.6.8 and 6.1.1.4'
H H 0.0000 0.0000 'International Tables Vol C Tables 4.2.6.8 and 6.1.1.4'
O O 0.0106 0.0060 'International Tables Vol C Tables 4.2.6.8 and 6.1.1.4'
Si Si 0.0817 0.0704 'International Tables Vol C Tables 4.2.6.8 and 6.1.1.4'
Pb Pb -3.3944 10.1111 'International Tables Vol C Tables 4.2.6.8 and 6.1.1.4'

loop_
_geom_angle_atom_site_label_1
_geom_angle_atom_site_label_2
_geom_angle_atom_site_label_3
_geom_angle
_geom_angle_site_symmetry_3
C1 Pb1 Pb1 95.21(4) 3_766
C1 Pb2 Pb2 100.80(15) 3_766
C31 Si1 C33 110.89(15) .
C31 Si1 C4 108.93(10) .
C33 Si1 C4 109.91(9) .
C31 Si1 C32 106.43(15) .
C33 Si1 C32 111.45(15) .
C4 Si1 C32 109.13(9) .
C2 C1 C6 118.65(14) .
C2 C1 Pb2 128.71(12) .
C6 C1 Pb2 112.21(12) .
C2 C1 Pb1 118.46(11) .
C6 C1 Pb1 121.36(11) .
C3 C2 C1 120.25(15) .
C3 C2 C7 118.94(14) .
C1 C2 C7 120.44(14) .
C2 C3 C4 121.92(15) .
C2 C3 H3 119.0 .
C4 C3 H3 119.0 .
C3 C4 C5 117.16(15) .
C3 C4 Si1 119.76(12) .
C5 C4 Si1 122.80(12) .
C6 C5 C4 121.81(15) .
C6 C5 H5 119.1 .
C4 C5 H5 119.1 .
C5 C6 C1 120.17(15) .
C5 C6 C19 119.75(14) .
C1 C6 C19 119.82(14) .
C12 C7 C8 120.83(15) .
C12 C7 C2 120.90(15) .
C8 C7 C2 118.24(14) .
C9 C8 C7 118.51(16) .
C9 C8 C13 120.16(16) .
C7 C8 C13 121.24(15) .
C10 C9 C8 120.95(18) .
C10 C9 H9 119.5 .
C8 C9 H9 119.5 .
C9 C10 C11 120.09(18) .
C9 C10 H10 120.0 .
C11 C10 H10 120.0 .
C10 C11 C12 121.23(17) .
C10 C11 H11 119.4 .
C12 C11 H11 119.4 .
C11 C12 C7 118.36(17) .
C11 C12 C16 120.59(16) .
C7 C12 C16 120.97(15) .
C8 C13 C15 110.21(15) .
C8 C13 C14 113.24(15) .
C15 C13 C14 111.04(16) .
C8 C13 H13 107.4 .
C15 C13 H13 107.4 .
C14 C13 H13 107.4 .
C13 C14 H14A 109.5 .
C13 C14 H14B 109.5 .
H14A C14 H14B 109.5 .
C13 C14 H14C 109.5 .
H14A C14 H14C 109.5 .
H14B C14 H14C 109.5 .
C13 C15 H15A 109.5 .
C13 C15 H15B 109.5 .
H15A C15 H15B 109.5 .
C13 C15 H15C 109.5 .
H15A C15 H15C 109.5 .
H15B C15 H15C 109.5 .
C12 C16 C17 112.81(16) .
C12 C16 C18 110.00(16) .
C17 C16 C18 109.74(17) .
C12 C16 H16 108.0 .
C17 C16 H16 108.0 .
C18 C16 H16 108.0 .
C16 C17 H17A 109.5 .
C16 C17 H17B 109.5 .
H17A C17 H17B 109.5 .
C16 C17 H17C 109.5 .
H17A C17 H17C 109.5 .
H17B C17 H17C 109.5 .
C16 C18 H18A 109.5 .
C16 C18 H18B 109.5 .
H18A C18 H18B 109.5 .
C16 C18 H18C 109.5 .
H18A C18 H18C 109.5 .
H18B C18 H18C 109.5 .
C20 C19 C24 120.93(16) .
C20 C19 C6 120.61(16) .
C24 C19 C6 118.46(15) .
C21 C20 C19 118.42(18) .
C21 C20 C25B 118.3(5) .
C19 C20 C25B 120.1(5) .
C21 C20 C25 120.79(18) .
C19 C20 C25 120.79(17) .
C22 C21 C20 121.11(19) .
C22 C21 H21 119.4 .
C20 C21 H21 119.4 .
C21 C22 C23 120.37(18) .
C21 C22 H22 119.8 .
C23 C22 H22 119.8 .
C22 C23 C24 120.51(18) .
C22 C23 H23 119.7 .
C24 C23 H23 119.7 .
C23 C24 C19 118.65(17) .
C23 C24 C28 119.91(17) .
C19 C24 C28 121.39(15) .
C20 C25 C26 114.84(19) .
C20 C25 C27 108.75(18) .
C26 C25 C27 109.74(19) .
C20 C25 H25 107.8 .
C26 C25 H25 107.8 .
C27 C25 H25 107.8 .
C25 C26 H26A 109.5 .
C25 C26 H26B 109.5 .
H26A C26 H26B 109.5 .
C25 C26 H26C 109.5 .
H26A C26 H26C 109.5 .
H26B C26 H26C 109.5 .
C25 C27 H27A 109.5 .
C25 C27 H27B 109.5 .
H27A C27 H27B 109.5 .
C25 C27 H27C 109.5 .
H27A C27 H27C 109.5 .
H27B C27 H27C 109.5 .
C20 C25B C27B 112.9(9) .
C20 C25B C26B 94.2(7) .
C27B C25B C26B 110.6(9) .
C20 C25B H25B 112.6 .
C27B C25B H25B 112.6 .
C26B C25B H25B 112.6 .
C25B C26B H26D 109.5 .
C25B C26B H26E 109.5 .
H26D C26B H26E 109.5 .
C25B C26B H26F 109.5 .
H26D C26B H26F 109.5 .
H26E C26B H26F 109.5 .
C25B C27B H27D 109.5 .
C25B C27B H27E 109.5 .
H27D C27B H27E 109.5 .
C25B C27B H27F 109.5 .
H27D C27B H27F 109.5 .
H27E C27B H27F 109.5 .
C24 C28 C29 113.19(17) .
C24 C28 C30 109.88(17) .
C29 C28 C30 110.64(17) .
C24 C28 H28 107.6 .
C29 C28 H28 107.6 .
C30 C28 H28 107.6 .
C28 C29 H29A 109.5 .
C28 C29 H29B 109.5 .
H29A C29 H29B 109.5 .
C28 C29 H29C 109.5 .
H29A C29 H29C 109.5 .
H29B C29 H29C 109.5 .
C28 C30 H30A 109.5 .
C28 C30 H30B 109.5 .
H30A C30 H30B 109.5 .
C28 C30 H30C 109.5 .
H30A C30 H30C 109.5 .
H30B C30 H30C 109.5 .
Si1 C31 H31A 109.5 .
Si1 C31 H31B 109.5 .
H31A C31 H31B 109.5 .
Si1 C31 H31C 109.5 .
H31A C31 H31C 109.5 .
H31B C31 H31C 109.5 .
Si1 C32 H32A 109.5 .
Si1 C32 H32B 109.5 .
H32A C32 H32B 109.5 .
Si1 C32 H32C 109.5 .
H32A C32 H32C 109.5 .
H32B C32 H32C 109.5 .
Si1 C33 H33A 109.5 .
Si1 C33 H33B 109.5 .
H33A C33 H33B 109.5 .
Si1 C33 H33C 109.5 .
H33A C33 H33C 109.5 .
H33B C33 H33C 109.5 .
C42 C41 H41A 109.5 .
C42 C41 H41B 109.5 .
H41A C41 H41B 109.5 .
C42 C41 H41C 109.5 .
H41A C41 H41C 109.5 .
H41B C41 H41C 109.5 .
O43 C42 C41 110.9(5) .
O43 C42 H42A 109.5 .
C41 C42 H42A 109.5 .
O43 C42 H42B 109.5 .
C41 C42 H42B 109.5 .
H42A C42 H42B 108.1 .
C42 O43 C44 112.0(4) .
O43 C44 C45 108.5(5) .
O43 C44 H44A 110.0 .
C45 C44 H44A 110.0 .
O43 C44 H44B 110.0 .
C45 C44 H44B 110.0 .
H44A C44 H44B 108.4 .
C44 C45 H45A 109.5 .
C44 C45 H45B 109.5 .
H45A C45 H45B 109.5 .
C44 C45 H45C 109.5 .
H45A C45 H45C 109.5 .
H45B C45 H45C 109.5 .

loop_
_geom_bond_atom_site_label_1
_geom_bond_atom_site_label_2
_geom_bond_distance
_geom_bond_site_symmetry_2
Pb1 C1 2.3077(16) .
Pb1 Pb1 3.2441(4) 3_766
Pb2 C1 2.282(3) .
Pb2 Pb2 2.946(6) 3_766
Si1 C31 1.854(3) .
Si1 C33 1.857(2) .
Si1 C4 1.8781(17) .
Si1 C32 1.879(3) .
C1 C2 1.407(2) .
C1 C6 1.408(2) .
C2 C3 1.401(2) .
C2 C7 1.505(2) .
C3 C4 1.404(2) .
C3 H3 0.9500 .
C4 C5 1.406(2) .
C5 C6 1.403(2) .
C5 H5 0.9500 .
C6 C19 1.508(2) .
C7 C12 1.414(2) .
C7 C8 1.414(2) .
C8 C9 1.401(2) .
C8 C13 1.525(2) .
C9 C10 1.387(3) .
C9 H9 0.9500 .
C10 C11 1.387(3) .
C10 H10 0.9500 .
C11 C12 1.398(2) .
C11 H11 0.9500 .
C12 C16 1.522(3) .
C13 C15 1.531(3) .
C13 C14 1.537(3) .
C13 H13 1.0000 .
C14 H14A 0.9800 .
C14 H14B 0.9800 .
C14 H14C 0.9800 .
C15 H15A 0.9800 .
C15 H15B 0.9800 .
C15 H15C 0.9800 .
C16 C17 1.533(3) .
C16 C18 1.541(3) .
C16 H16 1.0000 .
C17 H17A 0.9800 .
C17 H17B 0.9800 .
C17 H17C 0.9800 .
C18 H18A 0.9800 .
C18 H18B 0.9800 .
C18 H18C 0.9800 .
C19 C20 1.413(2) .
C19 C24 1.415(2) .
C20 C21 1.395(3) .
C20 C25B 1.520(9) .
C20 C25 1.533(3) .
C21 C22 1.390(3) .
C21 H21 0.9500 .
C22 C23 1.390(3) .
C22 H22 0.9500 .
C23 C24 1.402(3) .
C23 H23 0.9500 .
C24 C28 1.527(3) .
C25 C26 1.540(3) .
C25 C27 1.542(3) .
C25 H25 1.0000 .
C26 H26A 0.9800 .
C26 H26B 0.9800 .
C26 H26C 0.9800 .
C27 H27A 0.9800 .
C27 H27B 0.9800 .
C27 H27C 0.9800 .
C25B C27B 1.531(8) .
C25B C26B 1.536(8) .
C25B H25B 1.0000 .
C26B H26D 0.9800 .
C26B H26E 0.9800 .
C26B H26F 0.9800 .
C27B H27D 0.9800 .
C27B H27E 0.9800 .
C27B H27F 0.9800 .
C28 C29 1.534(3) .
C28 C30 1.539(3) .
C28 H28 1.0000 .
C29 H29A 0.9800 .
C29 H29B 0.9800 .
C29 H29C 0.9800 .
C30 H30A 0.9800 .
C30 H30B 0.9800 .
C30 H30C 0.9800 .
C31 H31A 0.9800 .
C31 H31B 0.9800 .
C31 H31C 0.9800 .
C32 H32A 0.9800 .
C32 H32B 0.9800 .
C32 H32C 0.9800 .
C33 H33A 0.9800 .
C33 H33B 0.9800 .
C33 H33C 0.9800 .
C41 C42 1.485(10) .
C41 H41A 0.9800 .
C41 H41B 0.9800 .
C41 H41C 0.9800 .
C42 O43 1.403(8) .
C42 H42A 0.9900 .
C42 H42B 0.9900 .
O43 C44 1.445(8) .
C44 C45 1.499(8) .
C44 H44A 0.9900 .
C44 H44B 0.9900 .
C45 H45A 0.9800 .
C45 H45B 0.9800 .
C45 H45C 0.9800 .

loop_
_geom_torsion_atom_site_label_1
_geom_torsion_atom_site_label_2
_geom_torsion_atom_site_label_3
_geom_torsion_atom_site_label_4
_geom_torsion
C6 C1 C2 C3 2.1(2)
Pb2 C1 C2 C3 173.93(15)
Pb1 C1 C2 C3 168.15(12)
C6 C1 C2 C7 -170.87(14)
Pb2 C1 C2 C7 1.0(2)
Pb1 C1 C2 C7 -4.8(2)
C1 C2 C3 C4 -0.8(2)
C7 C2 C3 C4 172.24(15)
C2 C3 C4 C5 -0.2(2)
C2 C3 C4 Si1 -174.33(12)
C31 Si1 C4 C3 75.48(18)
C33 Si1 C4 C3 -162.84(17)
C32 Si1 C4 C3 -40.34(18)
C31 Si1 C4 C5 -98.27(18)
C33 Si1 C4 C5 23.4(2)
C32 Si1 C4 C5 145.91(17)
C3 C4 C5 C6 0.0(2)
Si1 C4 C5 C6 173.89(13)
C4 C5 C6 C1 1.3(2)
C4 C5 C6 C19 -172.86(15)
C2 C1 C6 C5 -2.3(2)
Pb2 C1 C6 C5 -175.45(14)
Pb1 C1 C6 C5 -167.97(12)
C2 C1 C6 C19 171.85(15)
Pb2 C1 C6 C19 -1.3(2)
Pb1 C1 C6 C19 6.2(2)
C3 C2 C7 C12 89.0(2)
C1 C2 C7 C12 -97.94(19)
C3 C2 C7 C8 -88.91(19)
C1 C2 C7 C8 84.1(2)
C12 C7 C8 C9 -1.3(3)
C2 C7 C8 C9 176.62(16)
C12 C7 C8 C13 -177.96(16)
C2 C7 C8 C13 0.0(2)
C7 C8 C9 C10 0.6(3)
C13 C8 C9 C10 177.33(18)
C8 C9 C10 C11 0.5(3)
C9 C10 C11 C12 -1.0(3)
C10 C11 C12 C7 0.3(3)
C10 C11 C12 C16 -176.42(18)
C8 C7 C12 C11 0.8(3)
C2 C7 C12 C11 -177.04(16)
C8 C7 C12 C16 177.57(16)
C2 C7 C12 C16 -0.3(2)
C9 C8 C13 C15 -79.3(2)
C7 C8 C13 C15 97.3(2)
C9 C8 C13 C14 45.8(2)
C7 C8 C13 C14 -137.65(17)
C11 C12 C16 C17 -38.1(2)
C7 C12 C16 C17 145.21(17)
C11 C12 C16 C18 84.8(2)
C7 C12 C16 C18 -91.9(2)
C5 C6 C19 C20 -89.9(2)
C1 C6 C19 C20 95.9(2)
C5 C6 C19 C24 89.5(2)
C1 C6 C19 C24 -84.7(2)
C24 C19 C20 C21 -0.1(3)
C6 C19 C20 C21 179.27(17)
C24 C19 C20 C25B -159.7(5)
C6 C19 C20 C25B 19.7(5)
C24 C19 C20 C25 179.96(17)
C6 C19 C20 C25 -0.6(3)
C19 C20 C21 C22 -0.4(3)
C25B C20 C21 C22 159.6(5)
C25 C20 C21 C22 179.54(19)
C20 C21 C22 C23 0.8(3)
C21 C22 C23 C24 -0.7(3)
C22 C23 C24 C19 0.2(3)
C22 C23 C24 C28 -177.11(18)
C20 C19 C24 C23 0.2(3)
C6 C19 C24 C23 -179.20(16)
C20 C19 C24 C28 177.48(17)
C6 C19 C24 C28 -1.9(2)
C21 C20 C25 C26 36.5(3)
C19 C20 C25 C26 -143.6(2)
C21 C20 C25 C27 -86.9(2)
C19 C20 C25 C27 93.0(2)
C21 C20 C25B C27B -10.9(11)
C19 C20 C25B C27B 148.7(7)
C21 C20 C25B C26B 103.5(7)
C19 C20 C25B C26B -96.9(7)
C23 C24 C28 C29 -43.8(2)
C19 C24 C28 C29 138.94(18)
C23 C24 C28 C30 80.4(2)
C19 C24 C28 C30 -96.8(2)
C41 C42 O43 C44 -174.8(8)
C42 O43 C44 C45 178.6(5)
